data_2205149
loop_
_publ_author_name
'Kojima, Takahiko'
'Weber, David M.'
'Choma, Christin T.'

_publ_section_title
;{<i>N</i>-[Bis(2-pyridyl)methyl]-<i>N</i>,<i>N</i>-bis(2-pyridylmethyl)amine-\k^5^<i>N</i>}chlororuthenium(II)
 perchlorate methanol solvate
;
_journal_issue 2
_journal_name_full 'Acta Crystallographica Section E'
_journal_page_first m226
_journal_page_last m228
_journal_paper_doi 10.1107/S1600536804032209
_journal_volume 61
_journal_year 2005
_chemical_formula_iupac '[Ru Cl (C23 H21 N5)] Cl O4, C H4 O'
_chemical_formula_moiety 'C23 H21 Cl N5 Ru, Cl O4, C H4 O'
_chemical_formula_sum 'C24 H25 Cl2 N5 O5 Ru'
_chemical_formula_weight 635.47
_space_group_IT_number 14
_symmetry_cell_setting monoclinic
_symmetry_space_group_name_Hall '-P 2ybc'
_symmetry_space_group_name_H-M 'P 1 21/c 1'
_cell_angle_alpha 90
_cell_angle_beta 118.349(3)
_cell_angle_gamma 90
_cell_formula_units_Z 4
_cell_length_a 14.768(2)
_cell_length_b 13.048(2)
_cell_length_c 15.084(2)
_cell_measurement_reflns_used 31496
_cell_measurement_temperature 113.2
_cell_measurement_theta_max 27.5
_cell_measurement_theta_min 2.2
_cell_volume 2558.0(6)
_computing_cell_refinement PROCESS-AUTO
_computing_data_collection 'PROCESS-AUTO (Rigaku Corporation, 1998)'
_computing_data_reduction
;teXsan Version 1.11 (Molecular Structure Corporation &  Rigaku Corporation,
2000)
;
_computing_molecular_graphics 'teXsan Version 1.11'
_computing_publication_material 'teXsan Version 1.11'
_computing_structure_refinement 'teXsan Version 1.10 (Molecular Structure Corporation, 1985--1999)'
_computing_structure_solution 'SIR92 (Altomare <i>et al.</i>, 1994)'
_diffrn_detector_area_resol_mean 10.00
_diffrn_measured_fraction_theta_full 0.9799
_diffrn_measured_fraction_theta_max 0.9799
_diffrn_measurement_device_type 'Rigaku R-AXIS RAPID imaging-plate'
_diffrn_measurement_method \w
_diffrn_radiation_type 'Mo K\a'
_diffrn_radiation_wavelength 0.7107
_diffrn_reflns_av_R_equivalents 0.042
_diffrn_reflns_limit_h_max 19
_diffrn_reflns_limit_h_min -19
_diffrn_reflns_limit_k_max 16
_diffrn_reflns_limit_k_min -16
_diffrn_reflns_limit_l_max 19
_diffrn_reflns_limit_l_min -19
_diffrn_reflns_number 17293
_diffrn_reflns_theta_full 27.48
_diffrn_reflns_theta_max 27.48
_diffrn_standards_number 0
_exptl_absorpt_coefficient_mu 0.867
_exptl_absorpt_correction_T_max 0.841
_exptl_absorpt_correction_T_min 0.444
_exptl_absorpt_correction_type multi-scan
_exptl_absorpt_process_details '(Higashi, 1995)'
_exptl_crystal_colour orange
_exptl_crystal_density_diffrn 1.650
_exptl_crystal_density_method 'not measured'
_exptl_crystal_description block
_exptl_crystal_F_000 1288.00
_exptl_crystal_size_max 0.480
_exptl_crystal_size_mid 0.450
_exptl_crystal_size_min 0.200
_refine_diff_density_max 1.18
_refine_diff_density_min -1.24
_refine_ls_extinction_method none
_refine_ls_goodness_of_fit_ref 1.319
_refine_ls_hydrogen_treatment noref
_refine_ls_number_parameters 334
_refine_ls_number_reflns 5743
_refine_ls_R_factor_gt 0.0440
_refine_ls_shift/su_max 0.0003
_refine_ls_structure_factor_coef Fsqd
_refine_ls_weighting_details 'w = 1/{\s^2^(Fo^2^) + [0.06(max(Fo^2^,0) + 2Fc^2^)/3]^2^}'
_refine_ls_weighting_scheme calc
_refine_ls_wR_factor_ref 0.1195
_reflns_number_gt 4780
_reflns_number_total 5745
_reflns_threshold_expression F^2^>2\s(F^2^)
_cod_data_source_file sj6039.cif
_cod_data_source_block I
_cod_original_cell_volume 2558.0(5)
_cod_original_sg_symbol_H-M 'P 21/c'
_cod_database_code 2205149
_cod_database_fobs_code 2205149

loop_
_symmetry_equiv_pos_as_xyz
x,y,z
-x,1/2+y,1/2-z
-x,-y,-z
x,1/2-y,1/2+z

loop_
_atom_site_label
_atom_site_fract_x
_atom_site_fract_y
_atom_site_fract_z
_atom_site_U_iso_or_equiv
_atom_site_adp_type
_atom_site_calc_flag
_atom_site_occupancy
_atom_site_type_symbol
Ru1 0.70547(2) 0.22301(2) 1.00203(2) 0.02233(7) Uani d 1.00 Ru
Cl1 0.59649(6) 0.09344(6) 1.01679(7) 0.0329(2) Uani d 1.00 Cl
Cl2 0.85078(8) 0.64572(8) 0.91484(8) 0.0463(3) Uani d 1.00 Cl
O1 0.9151(3) 0.7323(2) 0.9355(3) 0.0590(10) Uani d 1.00 O
O2 0.8308(4) 0.6020(3) 0.8228(3) 0.0960(10) Uani d 1.00 O
O3 0.7648(3) 0.6672(3) 0.9264(5) 0.112(2) Uani d 1.00 O
O4 0.9089(3) 0.5672(2) 0.9878(2) 0.0594(9) Uani d 1.00 O
O5 0.5929(2) 0.7398(2) 0.5370(2) 0.0497(8) Uani d 1.00 O
N1 0.7957(2) 0.3330(2) 0.9881(2) 0.0260(7) Uani d 1.00 N
N2 0.8360(2) 0.1917(2) 1.1354(2) 0.0268(7) Uani d 1.00 N
N3 0.7716(2) 0.1308(2) 0.9374(2) 0.0273(7) Uani d 1.00 N
N4 0.5980(2) 0.2829(2) 0.8662(2) 0.0252(7) Uani d 1.00 N
N5 0.6634(2) 0.3426(2) 1.0624(2) 0.0232(6) Uani d 1.00 N
C1 0.8845(2) 0.3534(3) 1.0891(3) 0.0305(8) Uani d 1.00 C
C2 0.9129(3) 0.2585(3) 1.1544(3) 0.0304(9) Uani d 1.00 C
C3 1.0116(3) 0.2428(3) 1.2317(3) 0.0369(10) Uani d 1.00 C
C4 1.0305(3) 0.1578(3) 1.2949(3) 0.0420(10) Uani d 1.00 C
C5 0.9514(3) 0.0915(3) 1.2767(3) 0.0410(10) Uani d 1.00 C
C6 0.8545(3) 0.1095(3) 1.1954(3) 0.0327(9) Uani d 1.00 C
C7 0.8292(3) 0.2987(3) 0.9134(3) 0.0309(9) Uani d 1.00 C
C8 0.8344(3) 0.1830(3) 0.9104(2) 0.0317(9) Uani d 1.00 C
C9 0.8963(3) 0.1334(3) 0.8793(3) 0.0410(10) Uani d 1.00 C
C10 0.8935(3) 0.0265(3) 0.8736(3) 0.0470(10) Uani d 1.00 C
C11 0.8302(3) -0.0269(3) 0.9006(3) 0.0440(10) Uani d 1.00 C
C12 0.7710(3) 0.0268(3) 0.9330(3) 0.0339(9) Uani d 1.00 C
C13 0.7163(2) 0.4189(2) 0.9492(2) 0.0270(8) Uani d 1.00 C
C14 0.6264(2) 0.3789(3) 0.8555(2) 0.0276(8) Uani d 1.00 C
C15 0.5758(3) 0.4337(3) 0.7665(3) 0.0331(9) Uani d 1.00 C
C16 0.4900(3) 0.3893(3) 0.6869(3) 0.0377(10) Uani d 1.00 C
C17 0.4572(3) 0.2945(3) 0.6995(3) 0.0377(10) Uani d 1.00 C
C18 0.5126(3) 0.2427(3) 0.7894(3) 0.0302(9) Uani d 1.00 C
C19 0.6787(2) 0.4335(2) 1.0266(2) 0.0273(8) Uani d 1.00 C
C20 0.6577(3) 0.5271(3) 1.0549(3) 0.0324(9) Uani d 1.00 C
C21 0.6212(3) 0.5289(3) 1.1253(3) 0.0355(9) Uani d 1.00 C
C22 0.6062(3) 0.4376(3) 1.1619(3) 0.0337(9) Uani d 1.00 C
C23 0.6270(3) 0.3458(3) 1.1296(2) 0.0294(8) Uani d 1.00 C
C24 0.6815(4) 0.6902(4) 0.6023(4) 0.0710(10) Uani d 1.00 C
H1 0.9419 0.3741 1.0812 0.0366 Uiso calc 1.00 H
H2 0.8667 0.4067 1.1209 0.0366 Uiso calc 1.00 H
H3 1.0655 0.2888 1.2418 0.0443 Uiso calc 1.00 H
H4 1.0972 0.1462 1.3497 0.0500 Uiso calc 1.00 H
H5 0.9627 0.0339 1.3192 0.0486 Uiso calc 1.00 H
H6 0.8002 0.0627 1.1820 0.0393 Uiso calc 1.00 H
H7 0.8954 0.3262 0.9320 0.0371 Uiso calc 1.00 H
H8 0.7814 0.3231 0.8485 0.0371 Uiso calc 1.00 H
H9 0.9405 0.1712 0.8618 0.0491 Uiso calc 1.00 H
H10 0.9351 -0.0090 0.8512 0.0569 Uiso calc 1.00 H
H11 0.8274 -0.0996 0.8971 0.0529 Uiso calc 1.00 H
H12 0.7283 -0.0103 0.9530 0.0406 Uiso calc 1.00 H
H13 0.7433 0.4803 0.9373 0.0323 Uiso calc 1.00 H
H14 0.5990 0.4998 0.7600 0.0397 Uiso calc 1.00 H
H15 0.4544 0.4243 0.6244 0.0453 Uiso calc 1.00 H
H16 0.3969 0.2648 0.6468 0.0452 Uiso calc 1.00 H
H17 0.4899 0.1768 0.7973 0.0362 Uiso calc 1.00 H
H18 0.6678 0.5889 1.0274 0.0389 Uiso calc 1.00 H
H19 0.6070 0.5922 1.1474 0.0427 Uiso calc 1.00 H
H20 0.5814 0.4377 1.2096 0.0405 Uiso calc 1.00 H
H21 0.6155 0.2834 1.1552 0.0353 Uiso calc 1.00 H
H22 0.6654 0.6228 0.6142 0.0858 Uiso calc 1.00 H
H23 0.7140 0.7267 0.6642 0.0858 Uiso calc 1.00 H
H24 0.7266 0.6867 0.5738 0.0858 Uiso calc 1.00 H
H25 0.5338 0.7006 0.5181 0.0436 Uiso calc 1.00 H

loop_
_atom_site_aniso_label
_atom_site_aniso_U_11
_atom_site_aniso_U_22
_atom_site_aniso_U_33
_atom_site_aniso_U_12
_atom_site_aniso_U_13
_atom_site_aniso_U_23
Ru1 0.0229(2) 0.01870(10) 0.0281(2) -0.00078(9) 0.01440(10) -0.00029(9)
Cl1 0.0337(4) 0.0228(4) 0.0492(5) -0.0042(3) 0.0255(4) -0.0005(3)
Cl2 0.0426(5) 0.0462(5) 0.0536(6) -0.0102(4) 0.0256(5) 0.0003(4)
O1 0.049(2) 0.032(2) 0.112(3) -0.0100(10) 0.050(2) -0.006(2)
O2 0.137(4) 0.080(3) 0.047(2) -0.022(3) 0.023(2) -0.016(2)
O3 0.074(3) 0.057(2) 0.255(6) 0.029(2) 0.118(4) 0.046(3)
O4 0.058(2) 0.047(2) 0.058(2) 0.0020(10) 0.015(2) 0.0110(10)
O5 0.044(2) 0.0370(10) 0.052(2) -0.0120(10) 0.0090(10) 0.0050(10)
N1 0.0280(10) 0.0240(10) 0.0300(10) -0.0010(10) 0.0170(10) 0.0010(10)
N2 0.0270(10) 0.0270(10) 0.0300(10) 0.0040(10) 0.0160(10) 0.0010(10)
N3 0.0280(10) 0.0260(10) 0.0280(10) 0.0020(10) 0.0140(10) 0.0000(10)
N4 0.0250(10) 0.0260(10) 0.0280(10) 0.0010(10) 0.0160(10) -0.0010(10)
N5 0.0210(10) 0.0220(10) 0.0280(10) -0.0010(10) 0.0120(10) 0.0000(10)
C1 0.024(2) 0.031(2) 0.035(2) -0.0020(10) 0.0130(10) 0.0010(10)
C2 0.030(2) 0.032(2) 0.033(2) 0.0010(10) 0.018(2) -0.0020(10)
C3 0.026(2) 0.045(2) 0.037(2) 0.002(2) 0.013(2) 0.000(2)
C4 0.033(2) 0.054(2) 0.034(2) 0.011(2) 0.013(2) 0.006(2)
C5 0.045(2) 0.041(2) 0.037(2) 0.017(2) 0.021(2) 0.009(2)
C6 0.042(2) 0.027(2) 0.035(2) 0.0070(10) 0.023(2) 0.0020(10)
C7 0.029(2) 0.034(2) 0.035(2) 0.0030(10) 0.020(2) 0.0030(10)
C8 0.031(2) 0.036(2) 0.029(2) 0.0010(10) 0.0160(10) -0.0010(10)
C9 0.038(2) 0.049(2) 0.043(2) 0.006(2) 0.026(2) -0.001(2)
C10 0.051(2) 0.050(2) 0.050(2) 0.014(2) 0.031(2) -0.007(2)
C11 0.046(2) 0.033(2) 0.051(2) 0.008(2) 0.021(2) -0.008(2)
C12 0.038(2) 0.028(2) 0.036(2) 0.0040(10) 0.018(2) -0.0030(10)
C13 0.027(2) 0.0220(10) 0.035(2) -0.0030(10) 0.0170(10) 0.0000(10)
C14 0.028(2) 0.029(2) 0.031(2) 0.0030(10) 0.0180(10) 0.0010(10)
C15 0.039(2) 0.033(2) 0.034(2) 0.009(2) 0.023(2) 0.0050(10)
C16 0.035(2) 0.048(2) 0.033(2) 0.014(2) 0.019(2) 0.005(2)
C17 0.028(2) 0.052(2) 0.033(2) 0.005(2) 0.014(2) -0.006(2)
C18 0.028(2) 0.034(2) 0.032(2) -0.0020(10) 0.0170(10) -0.0060(10)
C19 0.025(2) 0.0240(10) 0.034(2) -0.0020(10) 0.0150(10) -0.0020(10)
C20 0.033(2) 0.022(2) 0.041(2) -0.0020(10) 0.016(2) -0.0020(10)
C21 0.040(2) 0.029(2) 0.039(2) 0.005(2) 0.019(2) -0.0060(10)
C22 0.033(2) 0.037(2) 0.036(2) 0.002(2) 0.020(2) -0.0030(10)
C23 0.029(2) 0.026(2) 0.036(2) 0.0010(10) 0.0180(10) 0.0000(10)
C24 0.051(3) 0.040(2) 0.089(4) -0.007(2) 0.004(3) 0.010(3)

loop_
_atom_type_symbol
_atom_type_description
_atom_type_scat_dispersion_real
_atom_type_scat_dispersion_imag
_atom_type_scat_source
C C 0.0033 0.0016
;
International Tables for Crystallography (1992, Vol. C, Tables 4.2.6.8 and
6.1.1.1)
;
H H 0.000 0.000
;
International Tables for Crystallography  (1992, Vol. C, Table 6.1.1.2)
;
N N 0.006 0.003
;
International Tables for Crystallography (1992, Vol. C, Tables 4.2.6.8 and
6.1.1.1)
;
Cl Cl 0.148 0.159
;
International Tables for Crystallography (1992, Vol. C, Tables 4.2.6.8 and
6.1.1.1)
;
Ru Ru -1.259 0.836
;
International Tables for Crystallography (1992, Vol. C, Tables 4.2.6.8 and
6.1.1.1)
;
O O 0.011 0.006
;
International Tables for Crystallography (1992, Vol. C, Tables 4.2.6.8 and
6.1.1.1)
;

loop_
_geom_angle_atom_site_label_1
_geom_angle_atom_site_label_2
_geom_angle_atom_site_label_3
_geom_angle
_geom_angle_publ_flag
Cl1 Ru1 N1 179.28(8) yes
Cl1 Ru1 N2 97.27(8) yes
Cl1 Ru1 N3 96.94(8) yes
Cl1 Ru1 N4 97.16(8) yes
Cl1 Ru1 N5 97.85(7) yes
N1 Ru1 N2 83.40(10) yes
N1 Ru1 N3 83.20(10) yes
N1 Ru1 N4 82.10(10) yes
N1 Ru1 N5 82.00(10) yes
N2 Ru1 N3 85.00(10) yes
N2 Ru1 N4 165.60(10) yes
N2 Ru1 N5 93.30(10) yes
N3 Ru1 N4 93.70(10) yes
N3 Ru1 N5 165.20(10) yes
N4 Ru1 N5 84.25(10) yes
O1 Cl2 O2 110.4(3) no
O1 Cl2 O3 111.7(2) no
O1 Cl2 O4 107.7(2) no
O2 Cl2 O3 115.6(4) no
O2 Cl2 O4 103.6(2) no
O3 Cl2 O4 107.1(3) no
Ru1 N1 C1 108.8(2) no
Ru1 N1 C7 109.5(2) no
Ru1 N1 C13 97.8(2) no
C1 N1 C7 112.2(2) no
C1 N1 C13 113.9(2) no
C7 N1 C13 113.5(2) no
Ru1 N2 C2 112.5(2) no
Ru1 N2 C6 127.7(2) no
C2 N2 C6 119.3(3) no
Ru1 N3 C8 113.1(2) no
Ru1 N3 C12 127.8(2) no
C8 N3 C12 118.3(3) no
Ru1 N4 C14 109.5(2) no
Ru1 N4 C18 132.2(2) no
C14 N4 C18 118.3(3) no
Ru1 N5 C19 110.2(2) no
Ru1 N5 C23 131.9(2) no
C19 N5 C23 117.9(3) no
N1 C1 C2 110.9(3) no
N2 C2 C1 116.4(3) no
N2 C2 C3 121.9(3) no
C1 C2 C3 121.7(3) no
C2 C3 C4 118.7(4) no
C3 C4 C5 119.2(3) no
C4 C5 C6 119.4(3) no
N2 C6 C5 121.5(3) no
N1 C7 C8 111.1(3) no
N3 C8 C7 116.0(3) no
N3 C8 C9 121.8(3) no
C7 C8 C9 122.2(3) no
C8 C9 C10 119.1(4) no
C9 C10 C11 119.5(3) no
C10 C11 C12 118.9(4) no
N3 C12 C11 122.3(3) no
N1 C13 C14 106.4(2) no
N1 C13 C19 106.9(2) no
C14 C13 C19 106.5(3) no
N4 C14 C13 113.2(3) no
N4 C14 C15 122.5(3) no
C13 C14 C15 124.3(3) no
C14 C15 C16 118.2(3) no
C15 C16 C17 119.5(3) no
C16 C17 C18 119.5(3) no
N4 C18 C17 121.9(3) no
N5 C19 C13 112.5(3) no
N5 C19 C20 123.0(3) no
C13 C19 C20 124.4(3) no
C19 C20 C21 118.2(3) no
C20 C21 C22 118.9(3) no
C21 C22 C23 120.3(3) no
N5 C23 C22 121.6(3) no
C24 O5 H25 113.3 no
N1 C1 H1 109.1 no
N1 C1 H2 109.1 no
C2 C1 H1 109.1 no
C2 C1 H2 109.1 no
H1 C1 H2 109.5 no
C2 C3 H3 120.7 no
C4 C3 H3 120.7 no
C3 C4 H4 120.4 no
C5 C4 H4 120.4 no
C4 C5 H5 120.3 no
C6 C5 H5 120.3 no
N2 C6 H6 119.2 no
C5 C6 H6 119.3 no
N1 C7 H7 109.1 no
N1 C7 H8 109.1 no
C8 C7 H7 109.1 no
C8 C7 H8 109.1 no
H7 C7 H8 109.5 no
C8 C9 H9 120.4 no
C10 C9 H9 120.4 no
C9 C10 H10 120.3 no
C11 C10 H10 120.3 no
C10 C11 H11 120.5 no
C12 C11 H11 120.5 no
N3 C12 H12 118.8 no
C11 C12 H12 118.8 no
N1 C13 H13 112.2 no
C14 C13 H13 112.2 no
C19 C13 H13 112.2 no
C14 C15 H14 120.9 no
C16 C15 H14 120.9 no
C15 C16 H15 120.3 no
C17 C16 H15 120.3 no
C16 C17 H16 120.3 no
C18 C17 H16 120.3 no
N4 C18 H17 119.1 no
C17 C18 H17 119.1 no
C19 C20 H18 120.9 no
C21 C20 H18 120.9 no
C20 C21 H19 120.5 no
C22 C21 H19 120.5 no
C21 C22 H20 119.9 no
C23 C22 H20 119.9 no
N5 C23 H21 119.2 no
C22 C23 H21 119.2 no
O5 C24 H22 109.5 no
O5 C24 H23 109.5 no
O5 C24 H24 109.5 no
H22 C24 H23 109.5 no
H22 C24 H24 109.5 no
H23 C24 H24 109.5 no

loop_
_geom_bond_atom_site_label_1
_geom_bond_atom_site_label_2
_geom_bond_distance
_geom_bond_publ_flag
Ru1 Cl1 2.4162(8) yes
Ru1 N1 2.036(3) yes
Ru1 N2 2.060(3) yes
Ru1 N3 2.062(3) yes
Ru1 N4 2.059(3) yes
Ru1 N5 2.047(3) yes
Cl2 O1 1.413(3) no
Cl2 O2 1.396(4) no
Cl2 O3 1.390(3) no
Cl2 O4 1.449(3) no
O5 C24 1.371(6) no
N1 C1 1.488(4) no
N1 C7 1.497(4) no
N1 C13 1.524(4) no
N2 C2 1.350(4) no
N2 C6 1.344(4) no
N3 C8 1.360(4) no
N3 C12 1.359(4) no
N4 C14 1.356(4) no
N4 C18 1.349(4) no
N5 C19 1.364(4) no
N5 C23 1.355(4) no
C1 C2 1.513(5) no
C2 C3 1.383(5) no
C3 C4 1.402(6) no
C4 C5 1.371(6) no
C5 C6 1.394(5) no
C7 C8 1.513(5) no
C8 C9 1.373(5) no
C9 C10 1.396(6) no
C10 C11 1.373(6) no
C11 C12 1.378(5) no
C13 C14 1.500(4) no
C13 C19 1.525(4) no
C14 C15 1.384(4) no
C15 C16 1.392(5) no
C16 C17 1.375(6) no
C17 C18 1.383(5) no
C19 C20 1.377(4) no
C20 C21 1.401(5) no
C21 C22 1.374(5) no
C22 C23 1.382(5) no
O5 H25 0.931 no
C1 H1 0.950 no
C1 H2 0.950 no
C3 H3 0.950 no
C4 H4 0.950 no
C5 H5 0.950 no
C6 H6 0.950 no
C7 H7 0.950 no
C7 H8 0.950 no
C9 H9 0.950 no
C10 H10 0.950 no
C11 H11 0.950 no
C12 H12 0.950 no
C13 H13 0.950 no
C15 H14 0.950 no
C16 H15 0.950 no
C17 H16 0.950 no
C18 H17 0.950 no
C20 H18 0.950 no
C21 H19 0.950 no
C22 H20 0.950 no
C23 H21 0.950 no
C24 H22 0.950 no
C24 H23 0.950 no
C24 H24 0.950 no

loop_
_geom_contact_atom_site_label_1
_geom_contact_atom_site_label_2
_geom_contact_distance
_geom_contact_site_symmetry_2
CL1 O5 3.158(3) 2_646
CL1 C16 3.598(4) 4_555
CL1 CL1 3.599(2) 3_657
O1 C3 3.199(5) 3_767
O1 C11 3.330(5) 1_565
O1 C1 3.345(5) 3_767
O1 C9 3.354(5) 3_767
O1 C7 3.384(5) 3_767
O1 C2 3.403(5) 3_767
O1 C8 3.486(5) 3_767
O2 C24 3.207(7) .
O2 C5 3.349(7) 4_554
O2 C3 3.466(6) 3_767
O2 C6 3.476(6) 4_554
O3 C17 3.346(6) 2_656
O3 C13 3.371(5) .
O3 C20 3.536(5) .
O4 O4 3.084(7) 3_767
O4 C5 3.164(5) 2_757
O4 C4 3.186(5) 2_757
O4 C13 3.257(4) .
O4 C1 3.282(5) .
O4 N1 3.485(4) .
O5 C20 3.161(4) 4_564
O5 C21 3.244(5) 4_564
O5 C17 3.312(5) 3_666
O5 C23 3.320(4) 2_656
O5 C16 3.438(5) 3_666

loop_
_geom_hbond_atom_site_label_D
_geom_hbond_atom_site_label_H
_geom_hbond_atom_site_label_A
_geom_hbond_site_symmetry_A
_geom_hbond_distance_DH
_geom_hbond_distance_HA
_geom_hbond_distance_DA
_geom_hbond_angle_DHA
_geom_hbond_publ_flag
O5 H25 Cl1 2_656 0.93 2.23 3.158(3) 174 yes
